data_4500731
loop_
_publ_author_name
'Lemmerer, Andreas'
'Adsmond, Daniel A.'
'Bernstein, Joel'

_publ_section_title
;
 An Investigation of the Hydrogen-Bond Preferences and Co-crystallization
 Behavior of Three Didonor Compounds.
;
_journal_issue 5
_journal_name_full 'Crystal Growth &amp; Design'
_journal_page_first 2011
_journal_paper_doi 10.1021/cg2002145
_journal_volume 11
_journal_year 2011
_chemical_formula_moiety 'C7 H6 O3, C6 H6 N2 O'
_chemical_formula_sum 'C13 H12 N2 O4'
_chemical_formula_weight 260.25
_chemical_name_systematic
;
 (4-hydroxybenzoic acid).(nicotinamide)
;
_space_group_IT_number 15
_symmetry_cell_setting monoclinic
_symmetry_space_group_name_Hall '-C 2yc'
_symmetry_space_group_name_H-M 'C 1 2/c 1'
_atom_sites_solution_hydrogens geom
_atom_sites_solution_primary direct
_atom_sites_solution_secondary difmap
_audit_conform_dict_location ftp://ftp.iucr.org/pub/cif_core.dic
_audit_conform_dict_name cif_core.dic
_audit_conform_dict_version 2.3
_audit_creation_date 2009-04-18T18:14:22-00:00
_audit_creation_method 'WinGX routine CIF_UPDATE'
_cell_angle_alpha 90
_cell_angle_beta 107.777(6)
_cell_angle_gamma 90
_cell_formula_units_Z 8
_cell_length_a 30.962(4)
_cell_length_b 7.3707(10)
_cell_length_c 11.2227(15)
_cell_measurement_reflns_used 2017
_cell_measurement_temperature 293(2)
_cell_measurement_theta_max 27.1
_cell_measurement_theta_min 2.76
_cell_volume 2438.9(6)
_computing_cell_refinement 'Bruker SAINT+, Bruker (1999)'
_computing_data_collection 'Bruker SMART, Bruker (1998)'
_computing_data_reduction 'Bruker SAINT+'
_computing_molecular_graphics
;
Ortep-3 for Windows (Farrugia, 1997) and DIAMOND (Brandenburg, 1999)
;
_computing_publication_material
;
WinGX publication routines (Farrugia, 1999) and PLATON (Spek, 2003)
;
_computing_structure_refinement 'SHELXL-97 (Sheldrick, 2008)'
_computing_structure_solution 'SHELXS-97 (Sheldrick, 2008)'
_diffrn_ambient_temperature 293(2)
_diffrn_measured_fraction_theta_full 0.997
_diffrn_measured_fraction_theta_max 0.997
_diffrn_measurement_device_type 'Bruker SMART 1K CCD area detector'
_diffrn_measurement_method '\w scans'
_diffrn_radiation_monochromator graphite
_diffrn_radiation_type MoK\a
_diffrn_radiation_wavelength 0.71073
_diffrn_reflns_av_R_equivalents 0.0271
_diffrn_reflns_av_unetI/netI 0.0324
_diffrn_reflns_limit_h_max 37
_diffrn_reflns_limit_h_min -35
_diffrn_reflns_limit_k_max 8
_diffrn_reflns_limit_k_min -8
_diffrn_reflns_limit_l_max 7
_diffrn_reflns_limit_l_min -13
_diffrn_reflns_number 6314
_diffrn_reflns_theta_full 25.5
_diffrn_reflns_theta_max 25.5
_diffrn_reflns_theta_min 2.76
_diffrn_standards_number 0
_exptl_absorpt_coefficient_mu 0.107
_exptl_absorpt_correction_T_max 0.98
_exptl_absorpt_correction_T_min 0.96
_exptl_absorpt_correction_type multi-scan
_exptl_absorpt_process_details 'SADABS (Sheldrick, 1996)'
_exptl_crystal_colour colourless
_exptl_crystal_density_diffrn 1.418
_exptl_crystal_density_method 'not measured'
_exptl_crystal_description plate
_exptl_crystal_F_000 1088
_exptl_crystal_size_max 0.4
_exptl_crystal_size_mid 0.1
_exptl_crystal_size_min 0.06
_refine_diff_density_max 0.162
_refine_diff_density_min -0.174
_refine_diff_density_rms 0.045
_refine_ls_extinction_coef 0.0035(7)
_refine_ls_extinction_expression Fc^*^=kFc[1+0.001xFc^2^\l^3^/sin(2\q)]^-1/4^
_refine_ls_extinction_method SHELXL
_refine_ls_goodness_of_fit_ref 1.053
_refine_ls_hydrogen_treatment mixed
_refine_ls_matrix_type full
_refine_ls_number_parameters 185
_refine_ls_number_reflns 2263
_refine_ls_number_restraints 0
_refine_ls_restrained_S_all 1.053
_refine_ls_R_factor_all 0.0621
_refine_ls_R_factor_gt 0.0412
_refine_ls_shift/su_max 0
_refine_ls_shift/su_mean 0
_refine_ls_structure_factor_coef Fsqd
_refine_ls_weighting_details 'calc w=1/[\s^2^(Fo^2^)+(0.0760P)^2^+0.4524P] where P=(Fo^2^+2Fc^2^)/3'
_refine_ls_weighting_scheme calc
_refine_ls_wR_factor_gt 0.117
_refine_ls_wR_factor_ref 0.1307
_reflns_number_gt 1614
_reflns_number_total 2263
_reflns_threshold_expression >2sigma(I)
_cod_data_source_file cg2002145_si_001.cif
_cod_data_source_block 3
_cod_depositor_comments
;
The following automatic conversions were performed:

'_symmetry_cell_setting' value 'Monoclinic' changed to 'monoclinic'
according to /home/saulius/struct/CIF-dictionaries/cif_core.dic
dictionary named 'cif_core.dic' version 2.4.1 from 2010-06-29.

Automatic conversion script
Id: cif_fix_values 1715 2011-07-08 13:25:40Z adriana 
;
_cod_original_cell_volume 2438.8(6)
_cod_original_sg_symbol_H-M C2/c
_cod_database_code 4500731

loop_
_symmetry_equiv_pos_as_xyz
'x, y, z'
'-x, y, -z+1/2'
'x+1/2, y+1/2, z'
'-x+1/2, y+1/2, -z+1/2'
'-x, -y, -z'
'x, -y, z-1/2'
'-x+1/2, -y+1/2, -z'
'x+1/2, -y+1/2, z-1/2'

loop_
_atom_site_label
_atom_site_type_symbol
_atom_site_fract_x
_atom_site_fract_y
_atom_site_fract_z
_atom_site_U_iso_or_equiv
_atom_site_adp_type
_atom_site_occupancy
_atom_site_symmetry_multiplicity
_atom_site_calc_flag
_atom_site_refinement_flags
C1 C 0.65559(6) 0.1254(2) 0.76878(16) 0.0360(4) Uani 1 1 d .
C2 C 0.68912(6) 0.1870(3) 0.72025(18) 0.0412(5) Uani 1 1 d .
H2 H 0.6809 0.2453 0.6431 0.049 Uiso 1 1 calc R
C3 C 0.73441(6) 0.1631(3) 0.78481(17) 0.0420(5) Uani 1 1 d .
H3A H 0.7565 0.2085 0.7523 0.05 Uiso 1 1 calc R
C4 C 0.74704(6) 0.0716(3) 0.89798(17) 0.0396(5) Uani 1 1 d .
C5 C 0.71394(6) 0.0087(3) 0.94727(18) 0.0455(5) Uani 1 1 d .
H5 H 0.7223 -0.0529 1.0232 0.055 Uiso 1 1 calc R
C6 C 0.66861(6) 0.0370(3) 0.88404(18) 0.0427(5) Uani 1 1 d .
H6 H 0.6466 -0.0033 0.9187 0.051 Uiso 1 1 calc R
C7 C 0.60706(6) 0.1531(3) 0.70177(17) 0.0393(4) Uani 1 1 d .
O1 O 0.59887(4) 0.2062(2) 0.58471(13) 0.0567(4) Uani 1 1 d .
H1 H 0.5679(10) 0.239(4) 0.546(3) 0.085 Uiso 1 1 d .
O2 O 0.57681(4) 0.1280(2) 0.74905(13) 0.0535(4) Uani 1 1 d .
O3 O 0.79089(4) 0.0400(2) 0.96399(13) 0.0521(4) Uani 1 1 d .
H3 H 0.8090(9) 0.086(3) 0.924(3) 0.078 Uiso 1 1 d .
C9 C 0.39695(6) 0.3103(3) 0.43418(18) 0.0435(5) Uani 1 1 d .
H9 H 0.3998 0.2836 0.5172 0.052 Uiso 1 1 calc R
C10 C 0.35241(7) 0.3893(3) 0.23902(19) 0.0467(5) Uani 1 1 d .
H10 H 0.3241 0.4203 0.1847 0.056 Uiso 1 1 calc R
C11 C 0.38855(7) 0.3814(3) 0.19246(19) 0.0499(5) Uani 1 1 d .
H11 H 0.3846 0.4046 0.1083 0.06 Uiso 1 1 calc R
C12 C 0.43079(7) 0.3385(3) 0.27209(18) 0.0484(5) Uani 1 1 d .
H12 H 0.4558 0.3342 0.2429 0.058 Uiso 1 1 calc R
C13 C 0.43535(6) 0.3020(3) 0.39633(17) 0.0403(5) Uani 1 1 d .
C14 C 0.48115(6) 0.2559(3) 0.48422(18) 0.0467(5) Uani 1 1 d .
N1 N 0.48315(7) 0.1824(4) 0.5924(2) 0.0732(7) Uani 1 1 d .
H1S H 0.5094(12) 0.165(4) 0.644(3) 0.11 Uiso 1 1 d .
H1A H 0.4601(12) 0.154(4) 0.617(3) 0.11 Uiso 1 1 d .
N2 N 0.35584(5) 0.3548(2) 0.35789(15) 0.0470(4) Uani 1 1 d .
O4 O 0.51555(4) 0.2852(2) 0.45306(13) 0.0587(4) Uani 1 1 d .

loop_
_atom_site_aniso_label
_atom_site_aniso_U_11
_atom_site_aniso_U_22
_atom_site_aniso_U_33
_atom_site_aniso_U_23
_atom_site_aniso_U_13
_atom_site_aniso_U_12
C1 0.0324(9) 0.0429(10) 0.0328(9) -0.0036(8) 0.0101(8) 0.0023(7)
C2 0.0353(10) 0.0538(12) 0.0353(10) 0.0059(8) 0.0119(8) 0.0064(8)
C3 0.0319(10) 0.0567(12) 0.0402(11) 0.0043(9) 0.0152(8) 0.0009(8)
C4 0.0302(9) 0.0508(11) 0.0363(10) -0.0028(8) 0.0080(8) 0.0033(8)
C5 0.0389(11) 0.0630(13) 0.0337(10) 0.0102(9) 0.0100(8) 0.0024(9)
C6 0.0349(10) 0.0552(12) 0.0411(11) 0.0017(9) 0.0162(9) -0.0028(8)
C7 0.0323(10) 0.0494(11) 0.0364(10) -0.0015(8) 0.0106(8) 0.0017(8)
O1 0.0302(7) 0.0981(12) 0.0408(8) 0.0138(8) 0.0093(6) 0.0079(7)
O2 0.0315(7) 0.0853(11) 0.0456(8) 0.0057(7) 0.0146(6) 0.0047(7)
O3 0.0300(7) 0.0800(11) 0.0426(8) 0.0082(7) 0.0058(6) 0.0044(7)
C9 0.0333(10) 0.0606(12) 0.0360(10) 0.0022(9) 0.0097(8) 0.0044(8)
C10 0.0353(10) 0.0567(12) 0.0409(11) -0.0004(9) 0.0010(9) 0.0020(8)
C11 0.0465(12) 0.0681(14) 0.0325(10) 0.0054(10) 0.0079(9) 0.0035(10)
C12 0.0397(11) 0.0677(13) 0.0409(11) 0.0036(10) 0.0167(9) 0.0033(9)
C13 0.0326(10) 0.0511(11) 0.0366(10) 0.0003(8) 0.0097(8) 0.0030(8)
C14 0.0325(10) 0.0696(13) 0.0383(11) 0.0050(10) 0.0116(8) 0.0078(9)
N1 0.0335(10) 0.137(2) 0.0497(12) 0.0334(13) 0.0141(9) 0.0145(12)
N2 0.0318(8) 0.0658(11) 0.0410(10) -0.0002(8) 0.0077(7) 0.0039(7)
O4 0.0306(7) 0.0994(12) 0.0482(9) 0.0181(8) 0.0151(6) 0.0092(7)

loop_
_atom_type_symbol
_atom_type_description
_atom_type_scat_dispersion_real
_atom_type_scat_dispersion_imag
_atom_type_scat_source
C C 0.0033 0.0016 'International Tables Vol C Tables 4.2.6.8 and 6.1.1.4'
H H 0 0 'International Tables Vol C Tables 4.2.6.8 and 6.1.1.4'
N N 0.0061 0.0033 'International Tables Vol C Tables 4.2.6.8 and 6.1.1.4'
O O 0.0106 0.006 'International Tables Vol C Tables 4.2.6.8 and 6.1.1.4'

loop_
_geom_angle_atom_site_label_1
_geom_angle_atom_site_label_2
_geom_angle_atom_site_label_3
_geom_angle
C2 C1 C6 118.56(16)
C2 C1 C7 121.49(16)
C6 C1 C7 119.95(16)
C3 C2 C1 120.97(17)
C3 C2 H2 119.5
C1 C2 H2 119.5
C2 C3 C4 120.08(17)
C2 C3 H3A 120
C4 C3 H3A 120
O3 C4 C3 122.77(17)
O3 C4 C5 117.68(16)
C3 C4 C5 119.55(16)
C6 C5 C4 120.26(17)
C6 C5 H5 119.9
C4 C5 H5 119.9
C5 C6 C1 120.54(17)
C5 C6 H6 119.7
C1 C6 H6 119.7
O2 C7 O1 122.50(17)
O2 C7 C1 123.61(17)
O1 C7 C1 113.89(16)
C7 O1 H1 112.9(16)
C4 O3 H3 110.0(17)
N2 C9 C13 123.61(18)
N2 C9 H9 118.2
C13 C9 H9 118.2
N2 C10 C11 123.28(18)
N2 C10 H10 118.4
C11 C10 H10 118.4
C10 C11 C12 119.06(18)
C10 C11 H11 120.5
C12 C11 H11 120.5
C11 C12 C13 118.88(18)
C11 C12 H12 120.6
C13 C12 H12 120.6
C9 C13 C12 117.96(18)
C9 C13 C14 122.57(17)
C12 C13 C14 119.48(17)
O4 C14 N1 122.11(19)
O4 C14 C13 119.85(17)
N1 C14 C13 118.03(18)
C14 N1 H1S 117(2)
C14 N1 H1A 126(2)
H1S N1 H1A 117(3)
C10 N2 C9 117.19(17)

loop_
_geom_bond_atom_site_label_1
_geom_bond_atom_site_label_2
_geom_bond_distance
C1 C2 1.388(3)
C1 C6 1.393(3)
C1 C7 1.475(3)
C2 C3 1.379(3)
C2 H2 0.93
C3 C4 1.385(3)
C3 H3A 0.93
C4 O3 1.354(2)
C4 C5 1.385(3)
C5 C6 1.381(3)
C5 H5 0.93
C6 H6 0.93
C7 O2 1.223(2)
C7 O1 1.319(2)
O1 H1 0.95(3)
O3 H3 0.89(3)
C9 N2 1.340(2)
C9 C13 1.380(3)
C9 H9 0.93
C10 N2 1.330(3)
C10 C11 1.373(3)
C10 H10 0.93
C11 C12 1.377(3)
C11 H11 0.93
C12 C13 1.384(3)
C12 H12 0.93
C13 C14 1.498(3)
C14 O4 1.237(2)
C14 N1 1.314(3)
N1 H1S 0.85(3)
N1 H1A 0.86(3)

loop_
_geom_hbond_atom_site_label_D
_geom_hbond_atom_site_label_H
_geom_hbond_atom_site_label_A
_geom_hbond_distance_DH
_geom_hbond_distance_HA
_geom_hbond_distance_DA
_geom_hbond_angle_DHA
_geom_hbond_site_symmetry_A
O1 H1 O4 0.95(3) 1.67(3) 2.6170(18) 169(3) .
O3 H3 N2 0.89(3) 1.87(3) 2.743(2) 168(2) 8_556
N1 H1S O2 0.85(3) 2.08(4) 2.924(2) 172(3) .
N1 H1A O2 0.86(3) 2.16(4) 2.965(2) 155(3) 2_656

loop_
_geom_torsion_atom_site_label_1
_geom_torsion_atom_site_label_2
_geom_torsion_atom_site_label_3
_geom_torsion_atom_site_label_4
_geom_torsion
C6 C1 C2 C3 -0.6(3)
C7 C1 C2 C3 178.84(17)
C1 C2 C3 C4 2.0(3)
C2 C3 C4 O3 178.27(18)
C2 C3 C4 C5 -1.7(3)
O3 C4 C5 C6 -179.98(18)
C3 C4 C5 C6 0.0(3)
C4 C5 C6 C1 1.5(3)
C2 C1 C6 C5 -1.2(3)
C7 C1 C6 C5 179.43(17)
C2 C1 C7 O2 -167.79(18)
C6 C1 C7 O2 11.6(3)
C2 C1 C7 O1 12.8(3)
C6 C1 C7 O1 -167.76(17)
N2 C10 C11 C12 -1.0(3)
C10 C11 C12 C13 1.0(3)
N2 C9 C13 C12 -1.2(3)
N2 C9 C13 C14 178.62(19)
C11 C12 C13 C9 0.1(3)
C11 C12 C13 C14 -179.76(19)
C9 C13 C14 O4 -165.5(2)
C12 C13 C14 O4 14.3(3)
C9 C13 C14 N1 15.4(3)
C12 C13 C14 N1 -164.8(2)
C11 C10 N2 C9 0.0(3)
C13 C9 N2 C10 1.2(3)

loop_
_cod_related_entry_id
_cod_related_entry_database
_cod_related_entry_code
1 ChemSpider 30661305
